data_7020439
loop_
_publ_author_name
'Anderson, Christopher B.'
'Elliott, Anastasia B. S.'
'Lewis, James E. M.'
'McAdam, C. John'
'Gordon, Keith C.'
'Crowley, James D.'

_publ_section_title
;
 fac-Re(CO)(3) complexes of
 2,6-bis(4-substituted-1,2,3-triazol-1-ylmethyl)pyridine &quot;click&quot;
 ligands: synthesis, characterisation and photophysical properties.
;
_journal_issue 48
_journal_name_full 'Dalton transactions (Cambridge, England : 2003)'
_journal_page_first 14625
_journal_page_last 14632
_journal_paper_doi 10.1039/c2dt31569f
_journal_volume 41
_journal_year 2012
_chemical_formula_sum 'C26 H19 F6 N7 O3 P Re'
_chemical_formula_weight 808.65
_chemical_name_systematic
;
?
;
_space_group_IT_number 14
_symmetry_cell_setting monoclinic
_symmetry_space_group_name_Hall '-P 2yn'
_symmetry_space_group_name_H-M 'P 1 21/n 1'
_atom_sites_solution_hydrogens geom
_atom_sites_solution_primary direct
_atom_sites_solution_secondary difmap
_audit_creation_method SHELXL-97
_cell_angle_alpha 90.00
_cell_angle_beta 99.246(3)
_cell_angle_gamma 90.00
_cell_formula_units_Z 4
_cell_length_a 11.3982(10)
_cell_length_b 13.1939(10)
_cell_length_c 18.7735(16)
_cell_measurement_reflns_used 9876
_cell_measurement_temperature 90(2)
_cell_measurement_theta_max 26.35
_cell_measurement_theta_min 2.50
_cell_volume 2786.6(4)
_computing_cell_refinement 'Bruker SAINT'
_computing_data_collection 'Bruker APEX2'
_computing_data_reduction 'Bruker SAINT'
_computing_molecular_graphics 'Bruker SHELXTL'
_computing_publication_material 'Bruker SHELXTL'
_computing_structure_refinement 'SHELXL-97 (Sheldrick, 1997)'
_computing_structure_solution 'SHELXS-97 (Sheldrick, 1990)'
_diffrn_ambient_temperature 90(2)
_diffrn_measured_fraction_theta_full 0.999
_diffrn_measured_fraction_theta_max 0.999
_diffrn_measurement_device_type 'Bruker APEX-II CCD'
_diffrn_measurement_method '\f and \w scans'
_diffrn_radiation_monochromator graphite
_diffrn_radiation_source 'fine-focus sealed tube'
_diffrn_radiation_type MoK\a
_diffrn_radiation_wavelength 0.71073
_diffrn_reflns_av_R_equivalents 0.1076
_diffrn_reflns_av_sigmaI/netI 0.0595
_diffrn_reflns_limit_h_max 14
_diffrn_reflns_limit_h_min -14
_diffrn_reflns_limit_k_max 16
_diffrn_reflns_limit_k_min -16
_diffrn_reflns_limit_l_max 23
_diffrn_reflns_limit_l_min -22
_diffrn_reflns_number 33919
_diffrn_reflns_theta_full 26.38
_diffrn_reflns_theta_max 26.38
_diffrn_reflns_theta_min 1.89
_exptl_absorpt_coefficient_mu 4.502
_exptl_absorpt_correction_T_max 0.7454
_exptl_absorpt_correction_T_min 0.4817
_exptl_absorpt_correction_type multi-scan
_exptl_absorpt_process_details 'SCALE (Bruker AXS Inc.)'
_exptl_crystal_colour Colourless
_exptl_crystal_density_diffrn 1.928
_exptl_crystal_density_method 'not measured'
_exptl_crystal_description Block
_exptl_crystal_F_000 1568
_exptl_crystal_size_max 0.30
_exptl_crystal_size_mid 0.25
_exptl_crystal_size_min 0.10
_refine_diff_density_max 1.810
_refine_diff_density_min -2.078
_refine_diff_density_rms 0.270
_refine_ls_extinction_method none
_refine_ls_goodness_of_fit_ref 0.980
_refine_ls_hydrogen_treatment constr
_refine_ls_matrix_type full
_refine_ls_number_parameters 397
_refine_ls_number_reflns 5694
_refine_ls_number_restraints 3
_refine_ls_restrained_S_all 0.980
_refine_ls_R_factor_all 0.0423
_refine_ls_R_factor_gt 0.0342
_refine_ls_shift/su_max 0.002
_refine_ls_shift/su_mean 0.000
_refine_ls_structure_factor_coef Fsqd
_refine_ls_weighting_details 'calc w=1/[\s^2^(Fo^2^)+(0.0404P)^2^+0.0000P] where P=(Fo^2^+2Fc^2^)/3'
_refine_ls_weighting_scheme calc
_refine_ls_wR_factor_gt 0.0741
_refine_ls_wR_factor_ref 0.0777
_reflns_number_gt 4764
_reflns_number_total 5694
_reflns_threshold_expression >2sigma(I)
_cod_data_source_file c2dt31569f.txt
_cod_data_source_block cba65
_cod_depositor_comments
;
The following automatic conversions were performed:

'_symmetry_cell_setting' value 'Monoclinic' changed to 'monoclinic'
according to /home/saulius/struct/CIF-dictionaries/cif_core.dic
dictionary named 'cif_core.dic' version 2.4.2 from 2011-04-26.

Automatic conversion script
Id: cif_fix_values 1891 2012-01-12 08:04:46Z andrius 
;
_cod_original_sg_symbol_H-M 'P2(1)/n '
_cod_database_code 7020439

loop_
_symmetry_equiv_pos_as_xyz
'x, y, z'
'-x+1/2, y+1/2, -z+1/2'
'-x, -y, -z'
'x-1/2, -y-1/2, z-1/2'

loop_
_atom_site_label
_atom_site_type_symbol
_atom_site_fract_x
_atom_site_fract_y
_atom_site_fract_z
_atom_site_U_iso_or_equiv
_atom_site_adp_type
_atom_site_occupancy
_atom_site_symmetry_multiplicity
_atom_site_calc_flag
_atom_site_refinement_flags
Re1 Re 0.620792(14) 0.192098(11) 0.748911(9) 0.01044(7) Uani 1 1 d U
C1 C 0.3230(4) 0.6258(3) 0.7969(2) 0.0196(10) Uani 1 1 d .
H1 H 0.3332 0.6128 0.8473 0.024 Uiso 1 1 calc R
C2 C 0.2646(4) 0.7137(3) 0.7688(3) 0.0218(11) Uani 1 1 d .
H2 H 0.2364 0.7608 0.8003 0.026 Uiso 1 1 calc R
C3 C 0.2475(4) 0.7325(3) 0.6956(2) 0.0191(10) Uani 1 1 d .
H3 H 0.2089 0.7929 0.6768 0.023 Uiso 1 1 calc R
C4 C 0.2871(4) 0.6626(3) 0.6496(2) 0.0170(10) Uani 1 1 d .
H4 H 0.2729 0.6741 0.5989 0.020 Uiso 1 1 calc R
C5 C 0.3474(4) 0.5762(3) 0.6770(2) 0.0140(9) Uani 1 1 d .
H5 H 0.3760 0.5295 0.6453 0.017 Uiso 1 1 calc R
C6 C 0.3660(3) 0.5578(3) 0.7510(2) 0.0134(9) Uani 1 1 d .
C7 C 0.4338(4) 0.4679(3) 0.7801(2) 0.0124(9) Uani 1 1 d .
C8 C 0.4791(3) 0.4438(3) 0.8511(2) 0.0116(9) Uani 1 1 d .
H8 H 0.4702 0.4811 0.8932 0.014 Uiso 1 1 calc R
C9 C 0.6081(4) 0.2978(3) 0.9060(2) 0.0136(9) Uani 1 1 d .
H9A H 0.5771 0.2277 0.9059 0.016 Uiso 1 1 calc R
H9B H 0.6013 0.3291 0.9531 0.016 Uiso 1 1 calc R
C10 C 0.7363(4) 0.2957(3) 0.8959(2) 0.0119(9) Uani 1 1 d .
C11 C 0.8206(4) 0.3412(3) 0.9474(2) 0.0163(10) Uani 1 1 d .
H11 H 0.7981 0.3689 0.9899 0.020 Uiso 1 1 calc R
C12 C 0.9371(4) 0.3461(3) 0.9367(2) 0.0202(10) Uani 1 1 d .
H12 H 0.9967 0.3745 0.9722 0.024 Uiso 1 1 calc R
C13 C 0.9649(4) 0.3083(3) 0.8723(2) 0.0164(10) Uani 1 1 d .
H13 H 1.0440 0.3127 0.8625 0.020 Uiso 1 1 calc R
C14 C 0.8771(4) 0.2641(3) 0.8227(2) 0.0129(9) Uani 1 1 d .
C15 C 0.9057(4) 0.2325(3) 0.7506(2) 0.0142(9) Uani 1 1 d .
H15A H 0.9913 0.2430 0.7493 0.017 Uiso 1 1 calc R
H15B H 0.8876 0.1596 0.7424 0.017 Uiso 1 1 calc R
C16 C 0.8693(4) 0.3630(3) 0.6494(2) 0.0154(9) Uani 1 1 d .
H16 H 0.9484 0.3808 0.6445 0.018 Uiso 1 1 calc R
C17 C 0.7647(4) 0.4031(3) 0.6124(2) 0.0130(9) Uani 1 1 d .
C18 C 0.7469(4) 0.4829(3) 0.5569(2) 0.0151(9) Uani 1 1 d .
C19 C 0.8328(4) 0.5046(4) 0.5152(2) 0.0225(11) Uani 1 1 d .
H19 H 0.9053 0.4676 0.5222 0.027 Uiso 1 1 calc R
C20 C 0.8146(4) 0.5800(4) 0.4630(2) 0.0256(11) Uani 1 1 d .
H20 H 0.8753 0.5958 0.4356 0.031 Uiso 1 1 calc R
C21 C 0.7086(4) 0.6318(3) 0.4510(2) 0.0223(11) Uani 1 1 d .
H21 H 0.6957 0.6830 0.4151 0.027 Uiso 1 1 calc R
C22 C 0.6209(4) 0.6092(3) 0.4914(2) 0.0223(11) Uani 1 1 d .
H22 H 0.5470 0.6441 0.4825 0.027 Uiso 1 1 calc R
C23 C 0.6398(4) 0.5366(3) 0.5444(2) 0.0175(10) Uani 1 1 d .
H23 H 0.5798 0.5227 0.5727 0.021 Uiso 1 1 calc R
C31 C 0.5026(4) 0.1613(3) 0.6666(3) 0.0168(10) Uani 1 1 d U
O31 O 0.4341(3) 0.1437(2) 0.61636(16) 0.0243(8) Uani 1 1 d U
C32 C 0.5325(4) 0.1084(3) 0.8054(2) 0.0150(9) Uani 1 1 d .
O32 O 0.4761(3) 0.0561(2) 0.83582(17) 0.0222(7) Uani 1 1 d .
C33 C 0.7014(4) 0.0694(3) 0.7284(2) 0.0165(9) Uani 1 1 d .
O33 O 0.7442(3) -0.0065(2) 0.71614(16) 0.0196(7) Uani 1 1 d .
N1 N 0.4677(3) 0.3944(2) 0.73662(18) 0.0119(7) Uani 1 1 d .
N2 N 0.5315(3) 0.3278(2) 0.77808(19) 0.0126(8) Uani 1 1 d .
N3 N 0.5381(3) 0.3562(2) 0.84746(17) 0.0099(7) Uani 1 1 d .
N4 N 0.7633(3) 0.2544(2) 0.83468(18) 0.0129(8) Uani 1 1 d .
N5 N 0.8340(3) 0.2934(2) 0.69386(19) 0.0136(8) Uani 1 1 d .
N6 N 0.7152(3) 0.2900(2) 0.68576(19) 0.0121(8) Uani 1 1 d .
N7 N 0.6718(3) 0.3574(3) 0.63580(18) 0.0135(8) Uani 1 1 d .
P1 P 0.79622(10) 0.11953(8) 0.51133(6) 0.0161(3) Uani 1 1 d .
F1 F 0.8711(3) 0.1377(2) 0.58926(15) 0.0475(9) Uani 1 1 d .
F2 F 0.7277(2) 0.22444(19) 0.51632(14) 0.0272(6) Uani 1 1 d .
F3 F 0.8936(3) 0.17713(19) 0.47468(19) 0.0371(8) Uani 1 1 d .
F4 F 0.6957(3) 0.0626(2) 0.54646(17) 0.0432(8) Uani 1 1 d .
F5 F 0.8651(2) 0.01363(18) 0.50508(13) 0.0235(6) Uani 1 1 d .
F6 F 0.7208(2) 0.0996(2) 0.43305(14) 0.0345(7) Uani 1 1 d .

loop_
_atom_site_aniso_label
_atom_site_aniso_U_11
_atom_site_aniso_U_22
_atom_site_aniso_U_33
_atom_site_aniso_U_23
_atom_site_aniso_U_13
_atom_site_aniso_U_12
Re1 0.01137(10) 0.00752(10) 0.01118(11) 0.00036(7) -0.00198(7) 0.00052(6)
C1 0.020(2) 0.018(2) 0.020(2) 0.004(2) -0.0004(19) 0.0061(19)
C2 0.021(3) 0.016(2) 0.028(3) -0.004(2) 0.004(2) 0.0072(19)
C3 0.017(2) 0.013(2) 0.027(3) 0.006(2) 0.004(2) 0.0039(18)
C4 0.019(2) 0.017(2) 0.015(2) 0.0040(19) -0.0004(19) -0.0008(18)
C5 0.015(2) 0.010(2) 0.016(2) -0.0023(18) -0.0002(18) -0.0008(17)
C6 0.009(2) 0.012(2) 0.019(2) -0.0003(18) 0.0013(17) -0.0017(16)
C7 0.011(2) 0.011(2) 0.015(2) -0.0037(18) 0.0000(17) -0.0024(16)
C8 0.011(2) 0.0070(19) 0.016(2) -0.0018(17) 0.0004(17) -0.0019(16)
C9 0.014(2) 0.014(2) 0.010(2) 0.0032(18) -0.0053(17) 0.0032(17)
C10 0.015(2) 0.0071(19) 0.012(2) 0.0031(17) -0.0034(17) 0.0034(16)
C11 0.020(2) 0.014(2) 0.012(2) -0.0024(19) -0.0052(18) 0.0041(18)
C12 0.017(2) 0.019(2) 0.021(3) -0.001(2) -0.0090(19) 0.0031(19)
C13 0.010(2) 0.018(2) 0.020(2) 0.0004(19) -0.0037(18) 0.0032(17)
C14 0.012(2) 0.010(2) 0.015(2) 0.0032(18) -0.0012(17) 0.0037(17)
C15 0.011(2) 0.016(2) 0.015(2) -0.0004(18) -0.0009(17) 0.0012(17)
C16 0.018(2) 0.012(2) 0.017(2) -0.0020(19) 0.0040(18) -0.0035(18)
C17 0.018(2) 0.009(2) 0.012(2) -0.0035(17) 0.0011(17) -0.0012(17)
C18 0.020(2) 0.012(2) 0.010(2) -0.0031(18) -0.0036(18) -0.0046(18)
C19 0.023(3) 0.025(3) 0.019(2) 0.004(2) 0.002(2) 0.006(2)
C20 0.034(3) 0.028(3) 0.015(2) 0.003(2) 0.006(2) -0.002(2)
C21 0.035(3) 0.017(2) 0.012(2) -0.001(2) -0.005(2) -0.001(2)
C22 0.027(3) 0.013(2) 0.024(3) -0.004(2) -0.006(2) 0.0006(19)
C23 0.022(2) 0.013(2) 0.017(2) -0.0017(19) 0.0017(19) -0.0070(18)
C31 0.022(2) 0.0026(19) 0.027(3) 0.0011(19) 0.006(2) 0.0040(17)
O31 0.0206(17) 0.0273(19) 0.0213(18) -0.0046(15) -0.0075(14) -0.0044(14)
C32 0.014(2) 0.012(2) 0.017(2) -0.0041(19) -0.0029(18) 0.0028(18)
O32 0.0189(17) 0.0179(16) 0.0310(19) 0.0083(15) 0.0080(15) 0.0029(14)
C33 0.018(2) 0.024(2) 0.007(2) 0.0046(19) -0.0006(18) 0.0007(19)
O33 0.0278(18) 0.0107(15) 0.0203(17) 0.0003(14) 0.0036(14) 0.0060(14)
N1 0.0111(17) 0.0094(17) 0.0131(18) 0.0034(15) -0.0040(14) 0.0002(14)
N2 0.0165(19) 0.0109(17) 0.0087(18) 0.0001(15) -0.0030(15) 0.0029(14)
N3 0.0106(17) 0.0099(17) 0.0068(17) -0.0025(15) -0.0054(13) -0.0018(14)
N4 0.0121(18) 0.0108(18) 0.0141(19) 0.0043(15) -0.0035(14) 0.0022(14)
N5 0.0123(18) 0.0132(18) 0.0144(19) -0.0014(15) -0.0010(15) 0.0007(14)
N6 0.0134(18) 0.0116(17) 0.0103(18) -0.0039(15) -0.0006(15) -0.0021(14)
N7 0.0156(19) 0.0133(18) 0.0103(18) -0.0026(16) -0.0016(15) 0.0008(15)
P1 0.0206(6) 0.0135(6) 0.0139(6) 0.0012(5) 0.0018(5) 0.0033(5)
F1 0.067(2) 0.044(2) 0.0225(16) -0.0136(15) -0.0205(15) 0.0259(17)
F2 0.0348(17) 0.0186(13) 0.0291(16) 0.0006(12) 0.0084(13) 0.0102(12)
F3 0.0309(17) 0.0242(15) 0.062(2) -0.0002(14) 0.0253(16) -0.0047(13)
F4 0.049(2) 0.0276(16) 0.060(2) 0.0127(16) 0.0310(17) 0.0056(14)
F5 0.0262(15) 0.0183(14) 0.0240(15) -0.0011(12) -0.0026(12) 0.0100(11)
F6 0.0346(17) 0.0310(16) 0.0312(16) -0.0079(13) -0.0153(13) 0.0118(13)

loop_
_atom_type_symbol
_atom_type_description
_atom_type_scat_dispersion_real
_atom_type_scat_dispersion_imag
_atom_type_scat_source
C C 0.0033 0.0016 'International Tables Vol C Tables 4.2.6.8 and 6.1.1.4'
H H 0.0000 0.0000 'International Tables Vol C Tables 4.2.6.8 and 6.1.1.4'
N N 0.0061 0.0033 'International Tables Vol C Tables 4.2.6.8 and 6.1.1.4'
O O 0.0106 0.0060 'International Tables Vol C Tables 4.2.6.8 and 6.1.1.4'
F F 0.0171 0.0103 'International Tables Vol C Tables 4.2.6.8 and 6.1.1.4'
P P 0.1023 0.0942 'International Tables Vol C Tables 4.2.6.8 and 6.1.1.4'
Re Re -1.0185 7.2310 'International Tables Vol C Tables 4.2.6.8 and 6.1.1.4'

loop_
_geom_angle_atom_site_label_1
_geom_angle_atom_site_label_2
_geom_angle_atom_site_label_3
_geom_angle
C32 Re1 C31 87.75(18)
C32 Re1 C33 86.36(17)
C31 Re1 C33 87.57(17)
C32 Re1 N6 177.99(15)
C31 Re1 N6 91.82(16)
C33 Re1 N6 95.58(16)
C32 Re1 N2 91.52(15)
C31 Re1 N2 94.62(15)
C33 Re1 N2 176.90(15)
N6 Re1 N2 86.56(13)
C32 Re1 N4 101.35(15)
C31 Re1 N4 169.63(15)
C33 Re1 N4 97.87(15)
N6 Re1 N4 78.92(13)
N2 Re1 N4 80.31(12)
C6 C1 C2 119.8(4)
C3 C2 C1 120.5(4)
C2 C3 C4 119.5(4)
C5 C4 C3 120.4(4)
C4 C5 C6 120.0(4)
C1 C6 C5 119.6(4)
C1 C6 C7 120.6(4)
C5 C6 C7 119.8(4)
N1 C7 C8 108.4(3)
N1 C7 C6 122.3(4)
C8 C7 C6 129.3(4)
N3 C8 C7 105.1(4)
N3 C9 C10 109.7(3)
N4 C10 C11 122.7(4)
N4 C10 C9 118.2(4)
C11 C10 C9 118.9(4)
C12 C11 C10 119.7(4)
C11 C12 C13 118.1(4)
C14 C13 C12 119.7(4)
N4 C14 C13 122.4(4)
N4 C14 C15 118.3(4)
C13 C14 C15 119.1(4)
N5 C15 C14 108.9(3)
N5 C16 C17 104.6(4)
N7 C17 C16 108.8(4)
N7 C17 C18 121.5(4)
C16 C17 C18 129.6(4)
C19 C18 C23 118.7(4)
C19 C18 C17 121.4(4)
C23 C18 C17 119.9(4)
C18 C19 C20 120.7(4)
C21 C20 C19 120.0(5)
C20 C21 C22 119.8(4)
C23 C22 C21 120.3(4)
C22 C23 C18 120.4(4)
O31 C31 Re1 178.2(4)
O32 C32 Re1 176.3(4)
O33 C33 Re1 176.5(4)
N2 N1 C7 107.7(3)
N1 N2 N3 109.1(3)
N1 N2 Re1 129.7(3)
N3 N2 Re1 121.2(2)
C8 N3 N2 109.7(3)
C8 N3 C9 129.0(3)
N2 N3 C9 121.2(3)
C10 N4 C14 117.2(3)
C10 N4 Re1 121.3(3)
C14 N4 Re1 121.0(3)
N6 N5 C16 110.5(3)
N6 N5 C15 119.8(3)
C16 N5 C15 129.4(4)
N7 N6 N5 108.2(3)
N7 N6 Re1 128.8(3)
N5 N6 Re1 122.9(3)
N6 N7 C17 107.8(3)
F1 P1 F3 90.98(19)
F1 P1 F4 90.33(19)
F3 P1 F4 178.48(19)
F1 P1 F2 90.60(15)
F3 P1 F2 89.60(15)
F4 P1 F2 89.61(16)
F1 P1 F6 179.22(17)
F3 P1 F6 89.47(18)
F4 P1 F6 89.23(18)
F2 P1 F6 90.04(15)
F1 P1 F5 90.13(15)
F3 P1 F5 90.06(15)
F4 P1 F5 90.70(15)
F2 P1 F5 179.21(15)
F6 P1 F5 89.24(14)

loop_
_geom_bond_atom_site_label_1
_geom_bond_atom_site_label_2
_geom_bond_distance
Re1 C32 1.922(5)
Re1 C31 1.924(5)
Re1 C33 1.930(5)
Re1 N6 2.155(4)
Re1 N2 2.173(3)
Re1 N4 2.251(3)
C1 C6 1.387(6)
C1 C2 1.397(6)
C2 C3 1.379(6)
C3 C4 1.388(6)
C4 C5 1.387(6)
C5 C6 1.393(6)
C6 C7 1.472(6)
C7 N1 1.363(5)
C7 C8 1.386(6)
C8 N3 1.344(5)
C9 N3 1.469(5)
C9 C10 1.503(6)
C10 N4 1.352(5)
C10 C11 1.385(6)
C11 C12 1.376(6)
C12 C13 1.390(6)
C13 C14 1.382(6)
C14 N4 1.358(5)
C14 C15 1.502(6)
C15 N5 1.473(5)
C16 N5 1.345(5)
C16 C17 1.385(6)
C17 N7 1.352(5)
C17 C18 1.473(6)
C18 C19 1.378(6)
C18 C23 1.398(6)
C19 C20 1.388(6)
C20 C21 1.375(6)
C21 C22 1.381(7)
C22 C23 1.373(6)
C31 O31 1.147(5)
C32 O32 1.156(5)
C33 O33 1.154(5)
N1 N2 1.313(4)
N2 N3 1.346(5)
N5 N6 1.339(5)
N6 N7 1.329(5)
P1 F1 1.589(3)
P1 F3 1.590(3)
P1 F4 1.598(3)
P1 F2 1.600(3)
P1 F6 1.601(3)
P1 F5 1.616(3)
